data_7226365
loop_
_publ_author_name
'Khasiyatullina, Nadezhda'
'Mironov, Vladimir Fedorovich'
'Krivolapov, Dmitry'
'Mironova, Ekaterina V.'
'Gnezdilov, Oleg I.'

_publ_section_title
;
 Synthesis, Crystal Structure and Hydrolysis of Novel Isomeric Cage
 (P--C/P--O)-Phosphoranes on the basis of
 4,4,5,5-Tetramethyl-2-(2-oxo-1,2-diphenylethoxy)-1,3,2-dioxaphospholane
 and Hexafluoroacetone
;
_journal_name_full 'RSC Adv.'
_journal_paper_doi 10.1039/C6RA17983E
_journal_year 2016
_chemical_absolute_configuration ad
_chemical_formula_moiety 'C6 H15 O5 P'
_chemical_formula_sum 'C6 H15 O5 P'
_chemical_formula_weight 198.15
_chemical_name_systematic
;
 ?
;
_space_group_crystal_system orthorhombic
_space_group_IT_number 19
_space_group_name_Hall 'P 2ac 2ab'
_space_group_name_H-M_alt 'P 21 21 21'
_symmetry_space_group_name_Hall 'P 2ac 2ab'
_symmetry_space_group_name_H-M 'P 21 21 21'
_atom_sites_solution_hydrogens mixed
_atom_sites_solution_primary direct
_atom_sites_solution_secondary difmap
_audit_creation_method SHELXL-2013
_audit_update_record
;
2016-04-18 deposited with the CCDC.
2016-08-25 downloaded from the CCDC.
;
_cell_angle_alpha 90
_cell_angle_beta 90
_cell_angle_gamma 90
_cell_formula_units_Z 4
_cell_length_a 6.390(15)
_cell_length_b 10.62(3)
_cell_length_c 14.67(3)
_cell_measurement_reflns_used 1077
_cell_measurement_temperature 296(2)
_cell_measurement_theta_max 21.18
_cell_measurement_theta_min 2.37
_cell_volume 996(4)
_computing_cell_refinement 'Bruker SAINT'
_computing_data_collection 'Bruker APEX2'
_computing_data_reduction 'Bruker SAINT'
_computing_molecular_graphics 'Bruker SHELXTL'
_computing_publication_material 'Bruker SHELXTL'
_computing_structure_refinement 'SHELXL-97 (Sheldrick, 2008)'
_computing_structure_solution 'SHELXS-97 (Sheldrick, 2008)'
_diffrn_ambient_temperature 296(2)
_diffrn_measured_fraction_theta_full 0.995
_diffrn_measured_fraction_theta_max 0.997
_diffrn_measurement_device_type 'Bruker APEX-II CCD'
_diffrn_measurement_method '\w scans'
_diffrn_radiation_monochromator graphite
_diffrn_radiation_source 'sealed tube'
_diffrn_radiation_type MoK\a
_diffrn_radiation_wavelength 0.71073
_diffrn_reflns_av_R_equivalents 0.0681
_diffrn_reflns_av_unetI/netI 0.0861
_diffrn_reflns_Laue_measured_fraction_full 0.995
_diffrn_reflns_Laue_measured_fraction_max 0.997
_diffrn_reflns_limit_h_max 7
_diffrn_reflns_limit_h_min -7
_diffrn_reflns_limit_k_max 13
_diffrn_reflns_limit_k_min -13
_diffrn_reflns_limit_l_max 18
_diffrn_reflns_limit_l_min -15
_diffrn_reflns_number 5025
_diffrn_reflns_point_group_measured_fraction_full 0.997
_diffrn_reflns_point_group_measured_fraction_max 0.997
_diffrn_reflns_theta_full 25.242
_diffrn_reflns_theta_max 25.995
_diffrn_reflns_theta_min 2.368
_exptl_absorpt_coefficient_mu 0.262
_exptl_absorpt_correction_T_max 0.7459
_exptl_absorpt_correction_T_min 0.4801
_exptl_absorpt_correction_type multi-scan
_exptl_absorpt_process_details SADABS
_exptl_crystal_colour colorless
_exptl_crystal_density_diffrn 1.322
_exptl_crystal_description prism
_exptl_crystal_F_000 424
_exptl_crystal_size_max 0.300
_exptl_crystal_size_mid 0.300
_exptl_crystal_size_min 0.250
_refine_diff_density_max 0.255
_refine_diff_density_min -0.239
_refine_diff_density_rms 0.053
_refine_ls_abs_structure_details
;
 Flack x determined using 382 quotients [(I+)-(I-)]/[(I+)+(I-)]
 (Parsons and Flack (2004), Acta Cryst. A60, s61).
;
_refine_ls_abs_structure_Flack 0.06(15)
_refine_ls_extinction_method none
_refine_ls_goodness_of_fit_ref 0.698
_refine_ls_hydrogen_treatment mixed
_refine_ls_matrix_type full
_refine_ls_number_parameters 124
_refine_ls_number_reflns 1949
_refine_ls_number_restraints 1
_refine_ls_restrained_S_all 0.697
_refine_ls_R_factor_all 0.0907
_refine_ls_R_factor_gt 0.0499
_refine_ls_shift/su_max 0.000
_refine_ls_shift/su_mean 0.000
_refine_ls_structure_factor_coef Fsqd
_refine_ls_weighting_details
;
 w=1/[\s^2^(Fo^2^)+(0.1641P)^2^+0.9564P]
 where P=(Fo^2^+2Fc^2^)/3
;
_refine_ls_weighting_scheme calc
_refine_ls_wR_factor_gt 0.1437
_refine_ls_wR_factor_ref 0.1841
_reflns_Friedel_coverage 0.692
_reflns_Friedel_fraction_full 0.999
_reflns_Friedel_fraction_max 0.999
_reflns_number_gt 1316
_reflns_number_total 1949
_reflns_threshold_expression 'I > 2\s(I)'
_cod_data_source_file c6ra17983e2.cif
_cod_data_source_block k60_fin2
_cod_original_cell_volume 995(4)
_cod_database_code 7226365
_shelx_space_group_comment
;
The symmetry employed for this shelxl refinement is uniquely defined
by the following loop, which should always be used as a source of
symmetry information in preference to the above space-group names.
They are only intended as comments.
;
_shelx_estimated_absorpt_t_min 0.926
_shelx_estimated_absorpt_t_max 0.937
_shelxl_version_number 2013-2

loop_
_space_group_symop_operation_xyz
'x, y, z'
'x+1/2, -y+1/2, -z'
'-x, y+1/2, -z+1/2'
'-x+1/2, -y, z+1/2'

loop_
_atom_site_label
_atom_site_type_symbol
_atom_site_fract_x
_atom_site_fract_y
_atom_site_fract_z
_atom_site_U_iso_or_equiv
_atom_site_adp_type
_atom_site_occupancy
_atom_site_site_symmetry_order
_atom_site_calc_flag
_atom_site_refinement_flags_posn
_atom_site_refinement_flags_adp
P1 P 0.8126(3) 0.47564(14) 0.39616(11) 0.0372(5) Uani 1 1 d . .
O1S O 0.2827(8) 0.3588(6) 0.5010(4) 0.0510(12) Uani 1 1 d . .
O1 O 0.7966(9) 0.6186(4) 0.4220(3) 0.0552(13) Uani 1 1 d . .
O2 O 1.0442(8) 0.4418(5) 0.3840(4) 0.0596(14) Uani 1 1 d D .
H2 H 1.119(12) 0.419(9) 0.430(4) 0.089 Uiso 1 1 d D U
O3 O 0.7129(7) 0.4826(4) 0.2983(3) 0.0430(11) Uani 1 1 d . .
O4 O 0.6983(7) 0.3880(4) 0.4564(3) 0.0512(12) Uani 1 1 d . .
C9 C 0.4554(13) 0.7013(9) 0.3811(6) 0.077(3) Uani 1 1 d . .
H91 H 0.3934 0.6189 0.3806 0.115 Uiso 1 1 calc R U
H92 H 0.3818 0.7550 0.3394 0.115 Uiso 1 1 calc R U
H93 H 0.4472 0.7358 0.4415 0.115 Uiso 1 1 calc R U
C7 C 0.6810(13) 0.6919(5) 0.3528(4) 0.0449(15) Uani 1 1 d . .
C8 C 0.7183(10) 0.6146(5) 0.2641(4) 0.0387(14) Uani 1 1 d . .
C10 C 0.7867(17) 0.8214(6) 0.3487(6) 0.082(3) Uani 1 1 d . .
H103 H 0.7542 0.8678 0.4031 0.124 Uiso 1 1 calc R U
H101 H 0.7367 0.8667 0.2965 0.124 Uiso 1 1 calc R U
H102 H 0.9355 0.8107 0.3441 0.124 Uiso 1 1 calc R U
C12 C 0.9281(13) 0.6330(8) 0.2184(5) 0.065(2) Uani 1 1 d . .
H122 H 1.0371 0.6282 0.2633 0.097 Uiso 1 1 calc R U
H123 H 0.9316 0.7140 0.1894 0.097 Uiso 1 1 calc R U
H121 H 0.9486 0.5684 0.1735 0.097 Uiso 1 1 calc R U
C11 C 0.5447(14) 0.6259(8) 0.1948(5) 0.066(2) Uani 1 1 d . .
H112 H 0.5807 0.5787 0.1412 0.100 Uiso 1 1 calc R U
H113 H 0.5257 0.7128 0.1789 0.100 Uiso 1 1 calc R U
H111 H 0.4173 0.5933 0.2203 0.100 Uiso 1 1 calc R U
H1S H 0.259(14) 0.294(9) 0.511(6) 0.07(3) Uiso 1 1 d . .
H2S H 0.406(15) 0.378(8) 0.490(5) 0.07(3) Uiso 1 1 d . .

loop_
_atom_site_aniso_label
_atom_site_aniso_U_11
_atom_site_aniso_U_22
_atom_site_aniso_U_33
_atom_site_aniso_U_23
_atom_site_aniso_U_13
_atom_site_aniso_U_12
P1 0.0333(9) 0.0368(7) 0.0417(8) 0.0081(7) -0.0017(8) 0.0000(7)
O1S 0.032(3) 0.056(3) 0.065(3) 0.022(2) -0.005(2) -0.002(2)
O1 0.082(3) 0.038(2) 0.046(2) -0.0015(17) -0.021(2) 0.001(3)
O2 0.035(3) 0.076(3) 0.068(3) 0.022(3) 0.001(2) 0.008(2)
O3 0.050(3) 0.0362(19) 0.043(2) 0.0023(17) -0.007(2) 0.001(2)
O4 0.040(3) 0.055(2) 0.058(3) 0.025(2) 0.007(2) 0.000(2)
C9 0.068(6) 0.082(6) 0.079(6) -0.004(5) 0.025(5) 0.025(5)
C7 0.053(4) 0.034(3) 0.047(3) 0.001(2) -0.008(3) 0.002(3)
C8 0.036(3) 0.038(3) 0.042(3) 0.010(2) 0.000(3) -0.001(3)
C10 0.113(8) 0.036(3) 0.098(7) -0.001(4) -0.013(7) -0.010(5)
C12 0.056(5) 0.075(5) 0.064(5) 0.022(4) 0.021(4) 0.010(4)
C11 0.073(5) 0.071(5) 0.056(4) 0.012(4) -0.022(4) 0.007(5)

loop_
_atom_type_symbol
_atom_type_description
_atom_type_scat_dispersion_real
_atom_type_scat_dispersion_imag
_atom_type_scat_source
C C 0.0033 0.0016 'International Tables Vol C Tables 4.2.6.8 and 6.1.1.4'
H H 0.0000 0.0000 'International Tables Vol C Tables 4.2.6.8 and 6.1.1.4'
O O 0.0106 0.0060 'International Tables Vol C Tables 4.2.6.8 and 6.1.1.4'
P P 0.1023 0.0942 'International Tables Vol C Tables 4.2.6.8 and 6.1.1.4'

loop_
_geom_angle_atom_site_label_1
_geom_angle_atom_site_label_2
_geom_angle_atom_site_label_3
_geom_angle
O4 P1 O2 113.5(3)
O4 P1 O1 115.7(3)
O2 P1 O1 108.6(3)
O4 P1 O3 112.0(3)
O2 P1 O3 107.2(3)
O1 P1 O3 98.6(2)
H1S O1S H2S 119(9)
C7 O1 P1 112.1(4)
P1 O2 H2 120(6)
C8 O3 P1 110.0(3)
C7 C9 H91 109.5
C7 C9 H92 109.5
H91 C9 H92 109.5
C7 C9 H93 109.5
H91 C9 H93 109.5
H92 C9 H93 109.5
O1 C7 C9 108.9(6)
O1 C7 C10 106.1(6)
C9 C7 C10 112.0(7)
O1 C7 C8 102.7(5)
C9 C7 C8 114.4(6)
C10 C7 C8 111.9(6)
O3 C8 C11 106.6(5)
O3 C8 C12 107.0(5)
C11 C8 C12 110.1(6)
O3 C8 C7 102.2(4)
C11 C8 C7 114.1(6)
C12 C8 C7 116.0(6)
C7 C10 H103 109.5
C7 C10 H101 109.5
H103 C10 H101 109.5
C7 C10 H102 109.5
H103 C10 H102 109.5
H101 C10 H102 109.5
C8 C12 H122 109.5
C8 C12 H123 109.5
H122 C12 H123 109.5
C8 C12 H121 109.5
H122 C12 H121 109.5
H123 C12 H121 109.5
C8 C11 H112 109.5
C8 C11 H113 109.5
H112 C11 H113 109.5
C8 C11 H111 109.5
H112 C11 H111 109.5
H113 C11 H111 109.5

loop_
_geom_bond_atom_site_label_1
_geom_bond_atom_site_label_2
_geom_bond_distance
P1 O4 1.476(5)
P1 O2 1.534(6)
P1 O1 1.569(6)
P1 O3 1.572(5)
O1S H1S 0.72(9)
O1S H2S 0.83(10)
O1 C7 1.478(8)
O2 H2 0.87(3)
O3 C8 1.489(7)
C9 C7 1.503(11)
C9 H91 0.9600
C9 H92 0.9600
C9 H93 0.9600
C7 C10 1.534(10)
C7 C8 1.557(9)
C8 C11 1.509(10)
C8 C12 1.511(10)
C10 H103 0.9600
C10 H101 0.9600
C10 H102 0.9600
C12 H122 0.9600
C12 H123 0.9600
C12 H121 0.9600
C11 H112 0.9600
C11 H113 0.9600
C11 H111 0.9600

loop_
_geom_torsion_atom_site_label_1
_geom_torsion_atom_site_label_2
_geom_torsion_atom_site_label_3
_geom_torsion_atom_site_label_4
_geom_torsion
O4 P1 O1 C7 -113.5(5)
O2 P1 O1 C7 117.6(5)
O3 P1 O1 C7 6.1(5)
O4 P1 O3 C8 141.1(4)
O2 P1 O3 C8 -93.7(4)
O1 P1 O3 C8 18.8(4)
P1 O1 C7 C9 94.7(6)
P1 O1 C7 C10 -144.6(6)
P1 O1 C7 C8 -27.0(6)
P1 O3 C8 C11 -155.4(5)
P1 O3 C8 C12 86.9(5)
P1 O3 C8 C7 -35.4(6)
O1 C7 C8 O3 36.9(6)
C9 C7 C8 O3 -80.9(6)
C10 C7 C8 O3 150.4(6)
O1 C7 C8 C11 151.5(6)
C9 C7 C8 C11 33.6(8)
C10 C7 C8 C11 -95.0(8)
O1 C7 C8 C12 -79.0(6)
C9 C7 C8 C12 163.1(6)
C10 C7 C8 C12 34.5(8)
